data_4123073
loop_
_publ_author_name
'Fang, Bo'
'Ren, Wenshan'
'Hou, Guohua'
'Zi, Guofu'
'Fang, De-Cai'
'Maron, Laurent'
'Walter, Marc D.'

_publ_section_title
;
 An Actinide Metallacyclopropene Complex: Synthesis, Structure,
 Reactivity, and Computational Studies.
;
_journal_name_full 'Journal of the American Chemical Society'
_journal_page_first 141202122629003
_journal_paper_doi 10.1021/ja509770t
_journal_year 2014
_chemical_absolute_configuration ad
_chemical_formula_moiety 'C61 H76 N2 Th'
_chemical_formula_sum 'C61 H76 N2 Th'
_chemical_formula_weight 1069.27
_chemical_name_systematic
; 
 ? 
;
_space_group_crystal_system monoclinic
_space_group_IT_number 4
_space_group_name_Hall 'P 2yb'
_space_group_name_H-M_alt 'P 1 21 1'
_symmetry_space_group_name_Hall 'P 2yb'
_symmetry_space_group_name_H-M 'P 1 21 1'
_atom_sites_solution_hydrogens geom
_audit_creation_method SHELXL-2013
_cell_angle_alpha 90
_cell_angle_beta 93.105(4)
_cell_angle_gamma 90
_cell_formula_units_Z 2
_cell_length_a 10.420(2)
_cell_length_b 18.183(4)
_cell_length_c 13.287(3)
_cell_measurement_reflns_used 3112
_cell_measurement_temperature 100(2)
_cell_measurement_theta_max 20.90
_cell_measurement_theta_min 2.24
_cell_volume 2513.8(9)
_computing_cell_refinement 'Bruker SAINT'
_computing_data_collection 'Bruker APEX2'
_computing_data_reduction 'Bruker SAINT'
_computing_molecular_graphics 'Bruker SHELXTL'
_computing_publication_material 'Bruker SHELXTL'
_computing_structure_refinement 'SHELXL-2013 (Sheldrick, 2013)'
_computing_structure_solution 'SHELXS-97 (Sheldrick 2008)'
_diffrn_ambient_temperature 100(2)
_diffrn_measured_fraction_theta_full 1.000
_diffrn_measured_fraction_theta_max 0.998
_diffrn_measurement_device_type 'Bruker APEX-II CCD'
_diffrn_measurement_method '\f and \w scans'
_diffrn_radiation_type MoK\a
_diffrn_radiation_wavelength 0.71073
_diffrn_reflns_av_R_equivalents 0.0560
_diffrn_reflns_av_unetI/netI 0.1241
_diffrn_reflns_Laue_measured_fraction_full 1.000
_diffrn_reflns_Laue_measured_fraction_max 0.998
_diffrn_reflns_limit_h_max 13
_diffrn_reflns_limit_h_min -7
_diffrn_reflns_limit_k_max 23
_diffrn_reflns_limit_k_min -24
_diffrn_reflns_limit_l_max 16
_diffrn_reflns_limit_l_min -17
_diffrn_reflns_number 18269
_diffrn_reflns_point_group_measured_fraction_full 0.963
_diffrn_reflns_point_group_measured_fraction_max 0.953
_diffrn_reflns_theta_full 25.242
_diffrn_reflns_theta_max 28.330
_diffrn_reflns_theta_min 1.535
_exptl_absorpt_coefficient_mu 3.007
_exptl_absorpt_correction_T_max 0.75
_exptl_absorpt_correction_T_min 0.63
_exptl_absorpt_correction_type multi-scan
_exptl_absorpt_process_details SADABS
_exptl_crystal_colour colorless
_exptl_crystal_density_diffrn 1.413
_exptl_crystal_description block
_exptl_crystal_F_000 1092
_exptl_crystal_size_max 0.150
_exptl_crystal_size_mid 0.120
_exptl_crystal_size_min 0.100
_refine_diff_density_max 7.323
_refine_diff_density_min -3.817
_refine_diff_density_rms 0.186
_refine_ls_abs_structure_details
; 
 Flack x determined using 3809 quotients [(I+)-(I-)]/[(I+)+(I-)] 
 (Parsons and Flack (2004), Acta Cryst. A60, s61). 
;
_refine_ls_abs_structure_Flack 0.054(9)
_refine_ls_extinction_method none
_refine_ls_goodness_of_fit_ref 1.063
_refine_ls_hydrogen_treatment constr
_refine_ls_matrix_type full
_refine_ls_number_parameters 594
_refine_ls_number_reflns 11925
_refine_ls_number_restraints 31
_refine_ls_restrained_S_all 1.062
_refine_ls_R_factor_all 0.0793
_refine_ls_R_factor_gt 0.0623
_refine_ls_shift/su_max 0.001
_refine_ls_shift/su_mean 0.000
_refine_ls_structure_factor_coef Fsqd
_refine_ls_weighting_details 'w=1/[\s^2^(Fo^2^)+2.4748P] where P=(Fo^2^+2Fc^2^)/3'
_refine_ls_weighting_scheme calc
_refine_ls_wR_factor_gt 0.1089
_refine_ls_wR_factor_ref 0.1175
_reflns_Friedel_coverage 0.853
_reflns_Friedel_fraction_full 0.924
_reflns_Friedel_fraction_max 0.905
_reflns_number_gt 9828
_reflns_number_total 11925
_reflns_threshold_expression 'I > 2\s(I)'
_cod_data_source_file ja509770t_si_002.cif
_cod_data_source_block compound14
_cod_depositor_comments
;
The following automatic conversions were performed:

'_exptl_absorpt_correction_type' value 'Multi-scan' changed to
'multi-scan' according to
/home/saulius/struct/COD-crude-data--automatic-downloads/rss-feeds/ACS/lib/dictionaries/cif_core.dic
dictionary named 'cif_core.dic' version 2.4.2 from 2011-04-26.

Automatic conversion script
Id: cif_fix_values 2935 2014-11-11 08:27:57Z andrius 
;
_cod_original_cell_volume 2513.6(9)
_cod_database_code 4123073
_shelx_space_group_comment
; 
The symmetry employed for this shelxl refinement is uniquely defined 
by the following loop, which should always be used as a source of 
symmetry information in preference to the above space-group names. 
They are only intended as comments. 
;
_shelx_estimated_absorpt_t_min 0.661
_shelx_estimated_absorpt_t_max 0.753
_shelxl_version_number 2013-4

loop_
_space_group_symop_operation_xyz
'x, y, z'
'-x, y+1/2, -z'

loop_
_atom_site_label
_atom_site_type_symbol
_atom_site_fract_x
_atom_site_fract_y
_atom_site_fract_z
_atom_site_U_iso_or_equiv
_atom_site_adp_type
_atom_site_occupancy
_atom_site_site_symmetry_order
_atom_site_calc_flag
_atom_site_refinement_flags_posn
_atom_site_refinement_flags_adp
C1 C 0.6989(11) 0.5877(6) 0.2273(9) 0.016(3) Uani 1 1 d . .
C2 C 0.6895(11) 0.6158(7) 0.3284(9) 0.011(2) Uani 1 1 d . .
C3 C 0.8037(11) 0.6557(6) 0.3516(9) 0.013(2) Uani 1 1 d . .
H3 H 0.8216 0.6819 0.4126 0.016 Uiso 1 1 calc R U
C4 C 0.8882(11) 0.6515(6) 0.2709(9) 0.014(2) Uani 1 1 d . .
C5 C 0.8205(11) 0.6123(6) 0.1941(9) 0.015(2) Uani 1 1 d . .
H5 H 0.8509 0.6033 0.1291 0.018 Uiso 1 1 calc R U
C6 C 0.6281(12) 0.5257(6) 0.1656(9) 0.018(3) Uani 1 1 d . .
C7 C 0.6323(12) 0.5406(6) 0.0515(9) 0.019(3) Uani 1 1 d . .
H7A H 0.7218 0.5413 0.0324 0.028 Uiso 1 1 calc R U
H7B H 0.5923 0.5883 0.0356 0.028 Uiso 1 1 calc R U
H7C H 0.5853 0.5018 0.0140 0.028 Uiso 1 1 calc R U
C8 C 0.7031(12) 0.4545(6) 0.1877(9) 0.018(3) Uani 1 1 d . .
H8A H 0.6945 0.4403 0.2582 0.027 Uiso 1 1 calc R U
H8B H 0.7941 0.4623 0.1757 0.027 Uiso 1 1 calc R U
H8C H 0.6688 0.4153 0.1434 0.027 Uiso 1 1 calc R U
C9 C 0.4872(11) 0.5118(7) 0.1861(10) 0.020(3) Uani 1 1 d . .
H9A H 0.4515 0.4748 0.1387 0.031 Uiso 1 1 calc R U
H9B H 0.4386 0.5577 0.1775 0.031 Uiso 1 1 calc R U
H9C H 0.4811 0.4939 0.2553 0.031 Uiso 1 1 calc R U
C10 C 0.5998(12) 0.5970(7) 0.4124(9) 0.019(3) Uani 1 1 d . .
C11 C 0.6146(12) 0.5140(7) 0.4396(9) 0.021(3) Uani 1 1 d . .
H11A H 0.5810 0.4840 0.3828 0.032 Uiso 1 1 calc R U
H11B H 0.5665 0.5032 0.4992 0.032 Uiso 1 1 calc R U
H11C H 0.7057 0.5026 0.4538 0.032 Uiso 1 1 calc R U
C12 C 0.4562(11) 0.6163(7) 0.3897(9) 0.022(3) Uani 1 1 d . .
H12A H 0.4483 0.6685 0.3721 0.033 Uiso 1 1 calc R U
H12B H 0.4079 0.6063 0.4494 0.033 Uiso 1 1 calc R U
H12C H 0.4217 0.5864 0.3332 0.033 Uiso 1 1 calc R U
C13 C 0.6406(13) 0.6388(7) 0.5104(10) 0.022(3) Uani 1 1 d . .
H13A H 0.7269 0.6229 0.5343 0.033 Uiso 1 1 calc R U
H13B H 0.5796 0.6280 0.5621 0.033 Uiso 1 1 calc R U
H13C H 0.6412 0.6918 0.4971 0.033 Uiso 1 1 calc R U
C14 C 1.0249(10) 0.6827(6) 0.2718(10) 0.016(3) Uani 1 1 d . .
C15 C 1.0207(13) 0.7623(10) 0.2354(12) 0.038(4) Uani 1 1 d . .
H15A H 1.1085 0.7811 0.2320 0.056 Uiso 1 1 calc R U
H15B H 0.9739 0.7924 0.2824 0.056 Uiso 1 1 calc R U
H15C H 0.9769 0.7646 0.1683 0.056 Uiso 1 1 calc R U
C16 C 1.1042(11) 0.6358(6) 0.2042(9) 0.017(3) Uani 1 1 d . U
H16A H 1.0688 0.6394 0.1345 0.026 Uiso 1 1 calc R U
H16B H 1.1018 0.5845 0.2264 0.026 Uiso 1 1 calc R U
H16C H 1.1933 0.6533 0.2079 0.026 Uiso 1 1 calc R U
C17 C 1.0857(13) 0.6792(8) 0.3789(10) 0.027(3) Uani 1 1 d . U
H17A H 1.1776 0.6906 0.3778 0.041 Uiso 1 1 calc R U
H17B H 1.0747 0.6297 0.4063 0.041 Uiso 1 1 calc R U
H17C H 1.0439 0.7151 0.4213 0.041 Uiso 1 1 calc R U
C18 C 0.7524(11) 0.8504(6) 0.0244(9) 0.013(2) Uani 1 1 d . .
C19 C 0.7685(10) 0.7784(6) -0.0137(8) 0.014(2) Uani 1 1 d . .
C20 C 0.6480(9) 0.7425(11) -0.0036(7) 0.013(3) Uani 1 1 d . .
H20 H 0.6327 0.6924 -0.0207 0.016 Uiso 1 1 calc R U
C21 C 0.5535(12) 0.7896(6) 0.0348(9) 0.016(3) Uani 1 1 d . .
C22 C 0.6240(12) 0.8568(7) 0.0555(9) 0.018(3) Uani 1 1 d . .
H22 H 0.5897 0.8993 0.0856 0.022 Uiso 1 1 calc R U
C23 C 0.8378(11) 0.9209(6) 0.0192(9) 0.016(3) Uani 1 1 d . .
C24 C 0.8656(12) 0.9399(7) -0.0907(10) 0.023(3) Uani 1 1 d . .
H24A H 0.7849 0.9398 -0.1323 0.035 Uiso 1 1 calc R U
H24B H 0.9243 0.9033 -0.1167 0.035 Uiso 1 1 calc R U
H24C H 0.9051 0.9887 -0.0930 0.035 Uiso 1 1 calc R U
C25 C 0.7652(12) 0.9873(7) 0.0603(10) 0.021(3) Uani 1 1 d . .
H25A H 0.8231 1.0298 0.0661 0.032 Uiso 1 1 calc R U
H25B H 0.7346 0.9753 0.1267 0.032 Uiso 1 1 calc R U
H25C H 0.6917 0.9992 0.0140 0.032 Uiso 1 1 calc R U
C26 C 0.9655(12) 0.9148(7) 0.0842(10) 0.022(3) Uani 1 1 d . .
H26A H 1.0202 0.9571 0.0708 0.034 Uiso 1 1 calc R U
H26B H 1.0099 0.8693 0.0672 0.034 Uiso 1 1 calc R U
H26C H 0.9470 0.9141 0.1558 0.034 Uiso 1 1 calc R U
C27 C 0.8667(10) 0.7433(12) -0.0834(8) 0.016(3) Uani 1 1 d . .
C28 C 0.8172(11) 0.7607(13) -0.1931(8) 0.024(4) Uani 1 1 d . .
H28A H 0.8140 0.8141 -0.2029 0.035 Uiso 1 1 calc R U
H28B H 0.7309 0.7400 -0.2054 0.035 Uiso 1 1 calc R U
H28C H 0.8754 0.7389 -0.2404 0.035 Uiso 1 1 calc R U
C29 C 0.8654(12) 0.6580(7) -0.0749(10) 0.022(3) Uani 1 1 d . .
H29A H 0.9227 0.6370 -0.1235 0.032 Uiso 1 1 calc R U
H29B H 0.7778 0.6398 -0.0894 0.032 Uiso 1 1 calc R U
H29C H 0.8949 0.6434 -0.0065 0.032 Uiso 1 1 calc R U
C30 C 1.0081(10) 0.7661(7) -0.0665(10) 0.024(4) Uani 1 1 d . .
H30A H 1.0170 0.8185 -0.0816 0.037 Uiso 1 1 calc R U
H30B H 1.0609 0.7373 -0.1110 0.037 Uiso 1 1 calc R U
H30C H 1.0367 0.7569 0.0039 0.037 Uiso 1 1 calc R U
C31 C 0.4261(10) 0.7680(5) 0.0705(8) 0.013(3) Uani 1 1 d . .
C32 C 0.3406(11) 0.8358(7) 0.0804(10) 0.023(3) Uani 1 1 d . .
H32A H 0.3846 0.8717 0.1253 0.035 Uiso 1 1 calc R U
H32B H 0.2594 0.8213 0.1085 0.035 Uiso 1 1 calc R U
H32C H 0.3232 0.8580 0.0139 0.035 Uiso 1 1 calc R U
C33 C 0.3591(12) 0.7145(7) -0.0017(9) 0.023(3) Uani 1 1 d . .
H33A H 0.3442 0.7380 -0.0677 0.035 Uiso 1 1 calc R U
H33B H 0.2766 0.7000 0.0243 0.035 Uiso 1 1 calc R U
H33C H 0.4131 0.6709 -0.0085 0.035 Uiso 1 1 calc R U
C34 C 0.4557(10) 0.7326(6) 0.1763(9) 0.020(3) Uani 1 1 d . U
H34A H 0.4330 0.6797 0.1762 0.024 Uiso 1 1 calc R U
H34B H 0.4091 0.7581 0.2291 0.024 Uiso 1 1 calc R U
C35 C 0.6322(13) 0.9815(6) 0.3075(9) 0.020(3) Uani 1 1 d . .
C36 C 0.5027(13) 0.9691(7) 0.2859(9) 0.023(3) Uani 1 1 d . .
H36 H 0.4648 0.9232 0.3008 0.028 Uiso 1 1 calc R U
C37 C 0.4287(13) 1.0258(8) 0.2416(10) 0.028(3) Uani 1 1 d . .
H37 H 0.3402 1.0183 0.2236 0.033 Uiso 1 1 calc R U
C38 C 0.4861(16) 1.0931(8) 0.2243(10) 0.035(4) Uani 1 1 d . .
H38 H 0.4342 1.1321 0.1973 0.042 Uiso 1 1 calc R U
C39 C 0.6143(14) 1.1056(7) 0.2444(10) 0.028(3) Uani 1 1 d . .
H39 H 0.6519 1.1515 0.2287 0.033 Uiso 1 1 calc R U
C40 C 0.6887(13) 1.0489(6) 0.2889(9) 0.020(3) Uani 1 1 d . .
C41 C 0.8273(12) 1.0440(7) 0.3107(10) 0.022(3) Uani 1 1 d . U
C42 C 0.9247(16) 1.0964(9) 0.3026(11) 0.036(4) Uani 1 1 d . .
H42 H 0.9050 1.1455 0.2826 0.043 Uiso 1 1 calc R U
C43 C 1.0495(17) 1.0748(10) 0.3244(13) 0.038(5) Uani 1 1 d . .
H43 H 1.1166 1.1095 0.3178 0.046 Uiso 1 1 calc R U
C44 C 1.0808(14) 1.0040(9) 0.3556(10) 0.031(3) Uani 1 1 d . .
H44 H 1.1679 0.9907 0.3705 0.037 Uiso 1 1 calc R U
C45 C 0.9818(11) 0.9523(7) 0.3651(9) 0.018(3) Uani 1 1 d . .
H45 H 1.0018 0.9036 0.3867 0.022 Uiso 1 1 calc R U
C46 C 0.8563(12) 0.9723(7) 0.3432(9) 0.020(3) Uani 1 1 d . .
C47 C 0.7336(11) 0.9291(7) 0.3552(9) 0.015(2) Uani 1 1 d . .
C48 C 0.7026(11) 0.9141(6) 0.4673(9) 0.015(2) Uani 1 1 d . .
H48 H 0.6526 0.9560 0.4942 0.017 Uiso 1 1 calc R U
C49 C 0.6172(11) 0.8482(7) 0.4506(9) 0.014(2) Uani 1 1 d . .
C50 C 0.5254(11) 0.8229(6) 0.5224(9) 0.015(2) Uani 1 1 d . .
C51 C 0.4063(13) 0.7948(7) 0.4902(11) 0.028(3) Uani 1 1 d . .
H51 H 0.3842 0.7895 0.4202 0.033 Uiso 1 1 calc R U
C52 C 0.3190(12) 0.7743(7) 0.5615(10) 0.029(4) Uani 1 1 d . .
H52 H 0.2381 0.7541 0.5396 0.035 Uiso 1 1 calc R U
C53 C 0.3486(12) 0.7830(7) 0.6632(10) 0.025(3) Uani 1 1 d . .
H53 H 0.2871 0.7704 0.7105 0.030 Uiso 1 1 calc R U
C54 C 0.4648(13) 0.8094(7) 0.6957(10) 0.025(3) Uani 1 1 d . .
H54 H 0.4859 0.8139 0.7659 0.030 Uiso 1 1 calc R U
C55 C 0.5534(12) 0.8300(6) 0.6265(9) 0.019(3) Uani 1 1 d . .
H55 H 0.6344 0.8492 0.6500 0.023 Uiso 1 1 calc R U
C56 C 0.8182(10) 0.8985(6) 0.5360(8) 0.011(2) Uani 1 1 d . .
C57 C 0.8758(11) 0.8298(6) 0.5416(9) 0.017(3) Uani 1 1 d . .
H57 H 0.8384 0.7901 0.5039 0.020 Uiso 1 1 calc R U
C58 C 0.9863(11) 0.8181(7) 0.6012(9) 0.019(3) Uani 1 1 d . .
H58 H 1.0241 0.7705 0.6047 0.023 Uiso 1 1 calc R U
C59 C 1.0428(12) 0.8760(8) 0.6564(10) 0.021(3) Uani 1 1 d . .
H59 H 1.1193 0.8682 0.6972 0.025 Uiso 1 1 calc R U
C60 C 0.9873(15) 0.9440(9) 0.6512(12) 0.025(4) Uani 1 1 d . .
H60 H 1.0261 0.9839 0.6877 0.030 Uiso 1 1 calc R U
C61 C 0.8758(11) 0.9550(6) 0.5936(9) 0.015(2) Uani 1 1 d . .
H61 H 0.8366 1.0022 0.5928 0.018 Uiso 1 1 calc R U
N1 N 0.7221(10) 0.8552(6) 0.3084(7) 0.011(2) Uani 1 1 d . U
N2 N 0.6385(9) 0.8156(5) 0.3647(7) 0.012(2) Uani 1 1 d . .
Th1 Th 0.69822(3) 0.75136(3) 0.20163(3) 0.01448(10) Uani 1 1 d . .

loop_
_atom_site_aniso_label
_atom_site_aniso_U_11
_atom_site_aniso_U_22
_atom_site_aniso_U_33
_atom_site_aniso_U_23
_atom_site_aniso_U_13
_atom_site_aniso_U_12
C1 0.019(6) 0.015(6) 0.013(6) 0.005(5) -0.003(5) 0.001(5)
C2 0.014(6) 0.010(6) 0.011(6) -0.001(5) 0.004(5) -0.006(5)
C3 0.010(6) 0.012(6) 0.018(6) 0.000(5) 0.002(5) 0.004(4)
C4 0.007(6) 0.019(6) 0.017(6) -0.001(5) -0.002(4) 0.004(5)
C5 0.024(7) 0.008(5) 0.013(6) 0.001(5) 0.001(5) -0.002(5)
C6 0.023(7) 0.013(6) 0.019(7) -0.002(5) -0.002(5) -0.001(5)
C7 0.032(8) 0.016(6) 0.008(6) -0.001(5) -0.009(5) -0.005(5)
C8 0.033(7) 0.010(6) 0.012(6) -0.001(5) -0.001(5) -0.001(5)
C9 0.013(6) 0.020(7) 0.028(8) -0.001(6) -0.002(5) -0.009(5)
C10 0.020(7) 0.021(7) 0.016(7) -0.001(5) 0.004(5) 0.002(5)
C11 0.028(7) 0.021(7) 0.015(7) 0.009(5) 0.000(5) -0.008(5)
C12 0.022(7) 0.028(7) 0.016(7) 0.003(5) 0.007(5) -0.004(5)
C13 0.027(8) 0.022(7) 0.017(7) 0.000(6) 0.002(6) -0.002(5)
C14 0.005(6) 0.014(6) 0.027(7) 0.003(5) 0.001(5) 0.001(4)
C15 0.031(7) 0.026(13) 0.057(9) 0.002(8) 0.020(6) -0.002(7)
C16 0.015(3) 0.018(3) 0.019(3) -0.001(2) 0.002(2) 0.000(2)
C17 0.025(4) 0.030(4) 0.027(4) -0.002(3) 0.000(3) 0.000(3)
C18 0.012(6) 0.014(6) 0.013(6) -0.002(5) -0.001(4) 0.003(5)
C19 0.008(6) 0.024(6) 0.009(6) 0.003(4) -0.002(4) -0.001(4)
C20 0.017(5) 0.014(8) 0.009(5) 0.000(6) -0.003(4) 0.005(6)
C21 0.025(7) 0.013(6) 0.010(6) -0.003(5) 0.005(5) 0.006(5)
C22 0.028(7) 0.019(6) 0.007(6) 0.005(5) 0.006(5) -0.001(5)
C23 0.020(7) 0.011(6) 0.018(7) 0.007(5) -0.003(5) -0.004(5)
C24 0.021(7) 0.026(7) 0.024(7) 0.009(6) 0.002(5) -0.002(5)
C25 0.016(7) 0.020(7) 0.027(8) -0.001(6) -0.002(5) -0.001(5)
C26 0.023(7) 0.020(7) 0.024(7) 0.007(6) -0.004(5) -0.007(5)
C27 0.013(5) 0.024(9) 0.012(5) 0.004(7) -0.001(4) 0.000(7)
C28 0.024(6) 0.029(12) 0.017(5) 0.001(7) 0.005(4) 0.003(7)
C29 0.022(7) 0.022(7) 0.022(7) 0.000(6) 0.003(5) 0.005(5)
C30 0.015(6) 0.026(10) 0.034(7) 0.003(6) 0.007(5) 0.015(5)
C31 0.004(5) 0.017(8) 0.017(6) 0.000(4) -0.004(4) 0.000(4)
C32 0.012(7) 0.036(8) 0.022(7) 0.009(6) 0.006(5) 0.005(5)
C33 0.019(7) 0.032(7) 0.018(7) -0.007(6) -0.001(5) -0.006(5)
C34 0.019(3) 0.020(3) 0.020(3) 0.0005(14) 0.0008(14) -0.0001(14)
C35 0.042(9) 0.011(6) 0.006(6) -0.001(5) 0.001(5) 0.009(5)
C36 0.031(8) 0.026(7) 0.013(7) 0.005(5) 0.001(5) 0.002(6)
C37 0.027(8) 0.041(9) 0.014(7) -0.003(6) -0.005(5) 0.020(6)
C38 0.063(11) 0.028(8) 0.013(7) 0.003(6) -0.002(7) 0.022(7)
C39 0.050(10) 0.013(6) 0.019(7) -0.001(5) -0.008(6) 0.008(6)
C40 0.040(8) 0.009(6) 0.011(6) 0.001(5) -0.002(5) 0.000(5)
C41 0.023(3) 0.022(3) 0.021(3) -0.0002(14) 0.0007(14) -0.0007(14)
C42 0.056(11) 0.030(8) 0.020(8) 0.009(6) -0.007(7) -0.026(8)
C43 0.040(11) 0.053(12) 0.021(9) 0.005(8) -0.008(7) -0.038(9)
C44 0.023(8) 0.052(10) 0.017(7) 0.000(7) -0.002(6) -0.009(7)
C45 0.014(6) 0.023(7) 0.018(7) -0.002(5) -0.003(5) -0.008(5)
C46 0.026(7) 0.022(7) 0.012(6) 0.000(5) 0.003(5) -0.010(5)
C47 0.018(7) 0.014(6) 0.014(6) -0.005(5) 0.003(5) -0.004(5)
C48 0.017(7) 0.018(6) 0.009(6) -0.003(5) 0.002(5) -0.003(5)
C49 0.013(6) 0.017(6) 0.012(6) 0.002(5) 0.002(5) -0.002(5)
C50 0.013(6) 0.015(6) 0.018(6) -0.002(5) 0.001(5) 0.000(5)
C51 0.032(8) 0.031(8) 0.021(7) -0.010(6) 0.008(6) 0.003(6)
C52 0.014(6) 0.043(10) 0.032(8) -0.006(6) 0.004(5) -0.004(5)
C53 0.019(7) 0.026(7) 0.031(8) 0.003(6) 0.014(5) 0.003(5)
C54 0.031(8) 0.026(7) 0.020(7) 0.007(6) 0.007(6) 0.007(6)
C55 0.020(7) 0.017(6) 0.020(7) 0.000(5) -0.005(5) -0.002(5)
C56 0.008(6) 0.016(6) 0.008(6) 0.000(4) -0.002(4) -0.001(4)
C57 0.020(7) 0.016(6) 0.015(6) -0.006(5) 0.004(5) -0.002(5)
C58 0.011(6) 0.024(7) 0.023(7) 0.005(5) 0.001(5) 0.004(5)
C59 0.008(6) 0.032(8) 0.021(7) 0.002(6) -0.008(5) -0.002(5)
C60 0.027(9) 0.029(9) 0.019(8) -0.004(6) -0.004(6) -0.007(7)
C61 0.022(7) 0.006(5) 0.017(6) -0.002(5) -0.001(5) -0.002(5)
N1 0.010(2) 0.011(2) 0.011(2) 0.0002(14) 0.0001(13) -0.0005(14)
N2 0.015(5) 0.010(5) 0.012(5) 0.004(4) 0.000(4) 0.000(4)
Th1 0.02122(19) 0.01225(16) 0.00997(16) 0.0008(4) 0.00087(11) 0.0002(4)

loop_
_atom_type_symbol
_atom_type_description
_atom_type_scat_dispersion_real
_atom_type_scat_dispersion_imag
_atom_type_scat_source
C C 0.0033 0.0016 'International Tables Vol C Tables 4.2.6.8 and 6.1.1.4'
H H 0.0000 0.0000 'International Tables Vol C Tables 4.2.6.8 and 6.1.1.4'
N N 0.0061 0.0033 'International Tables Vol C Tables 4.2.6.8 and 6.1.1.4'
Th Th -7.2400 8.8979 'International Tables Vol C Tables 4.2.6.8 and 6.1.1.4'

loop_
_geom_angle_atom_site_label_1
_geom_angle_atom_site_label_2
_geom_angle_atom_site_label_3
_geom_angle
C5 C1 C2 106.3(10)
C5 C1 C6 117.7(11)
C2 C1 C6 133.7(11)
C5 C1 Th1 69.6(6)
C2 C1 Th1 75.8(7)
C6 C1 Th1 131.4(7)
C3 C2 C1 106.6(10)
C3 C2 C10 119.7(10)
C1 C2 C10 132.3(10)
C3 C2 Th1 69.4(7)
C1 C2 Th1 76.3(7)
C10 C2 Th1 129.2(8)
C2 C3 C4 110.8(10)
C2 C3 Th1 82.6(7)
C4 C3 Th1 74.7(6)
C2 C3 H3 124.6
C4 C3 H3 124.6
Th1 C3 H3 110.3
C5 C4 C3 105.5(10)
C5 C4 C14 128.6(11)
C3 C4 C14 125.9(10)
C5 C4 Th1 76.8(6)
C3 C4 Th1 76.0(6)
C14 C4 Th1 113.7(7)
C4 C5 C1 110.6(11)
C4 C5 Th1 74.4(6)
C1 C5 Th1 82.1(7)
C4 C5 H5 124.7
C1 C5 H5 124.7
Th1 C5 H5 111.0
C9 C6 C8 108.1(10)
C9 C6 C7 106.4(10)
C8 C6 C7 107.2(10)
C9 C6 C1 117.3(10)
C8 C6 C1 106.8(9)
C7 C6 C1 110.6(10)
C6 C7 H7A 109.5
C6 C7 H7B 109.5
H7A C7 H7B 109.5
C6 C7 H7C 109.5
H7A C7 H7C 109.5
H7B C7 H7C 109.5
C6 C8 H8A 109.5
C6 C8 H8B 109.5
H8A C8 H8B 109.5
C6 C8 H8C 109.5
H8A C8 H8C 109.5
H8B C8 H8C 109.5
C6 C9 H9A 109.5
C6 C9 H9B 109.5
H9A C9 H9B 109.5
C6 C9 H9C 109.5
H9A C9 H9C 109.5
H9B C9 H9C 109.5
C2 C10 C13 110.7(10)
C2 C10 C12 115.3(10)
C13 C10 C12 105.7(10)
C2 C10 C11 109.1(10)
C13 C10 C11 105.1(10)
C12 C10 C11 110.3(10)
C10 C11 H11A 109.5
C10 C11 H11B 109.5
H11A C11 H11B 109.5
C10 C11 H11C 109.5
H11A C11 H11C 109.5
H11B C11 H11C 109.5
C10 C12 H12A 109.5
C10 C12 H12B 109.5
H12A C12 H12B 109.5
C10 C12 H12C 109.5
H12A C12 H12C 109.5
H12B C12 H12C 109.5
C10 C13 H13A 109.5
C10 C13 H13B 109.5
H13A C13 H13B 109.5
C10 C13 H13C 109.5
H13A C13 H13C 109.5
H13B C13 H13C 109.5
C16 C14 C17 108.5(10)
C16 C14 C15 110.6(11)
C17 C14 C15 109.8(11)
C16 C14 C4 108.9(10)
C17 C14 C4 109.3(10)
C15 C14 C4 109.7(9)
C14 C15 H15A 109.5
C14 C15 H15B 109.5
H15A C15 H15B 109.5
C14 C15 H15C 109.5
H15A C15 H15C 109.5
H15B C15 H15C 109.5
C14 C16 H16A 109.5
C14 C16 H16B 109.5
H16A C16 H16B 109.5
C14 C16 H16C 109.5
H16A C16 H16C 109.5
H16B C16 H16C 109.5
C14 C17 H17A 109.5
C14 C17 H17B 109.5
H17A C17 H17B 109.5
C14 C17 H17C 109.5
H17A C17 H17C 109.5
H17B C17 H17C 109.5
C19 C18 C22 108.0(10)
C19 C18 C23 131.5(11)
C22 C18 C23 119.4(10)
C19 C18 Th1 76.1(7)
C22 C18 Th1 66.9(6)
C23 C18 Th1 130.5(7)
C18 C19 C20 105.5(11)
C18 C19 C27 133.4(12)
C20 C19 C27 118.6(12)
C18 C19 Th1 76.9(7)
C20 C19 Th1 65.1(6)
C27 C19 Th1 134.1(8)
C21 C20 C19 112.8(15)
C21 C20 Th1 73.0(7)
C19 C20 Th1 86.9(6)
C21 C20 H20 123.6
C19 C20 H20 123.6
Th1 C20 H20 108.3
C20 C21 C22 102.9(12)
C20 C21 C31 127.2(11)
C22 C21 C31 128.0(10)
C20 C21 Th1 76.8(6)
C22 C21 Th1 78.8(7)
C31 C21 Th1 98.0(7)
C18 C22 C21 110.6(11)
C18 C22 Th1 85.3(7)
C21 C22 Th1 70.9(6)
C18 C22 H22 124.7
C21 C22 H22 124.7
Th1 C22 H22 111.1
C25 C23 C24 106.2(10)
C25 C23 C26 106.4(10)
C24 C23 C26 110.1(10)
C25 C23 C18 109.6(10)
C24 C23 C18 111.2(10)
C26 C23 C18 113.0(9)
C23 C24 H24A 109.5
C23 C24 H24B 109.5
H24A C24 H24B 109.5
C23 C24 H24C 109.5
H24A C24 H24C 109.5
H24B C24 H24C 109.5
C23 C25 H25A 109.5
C23 C25 H25B 109.5
H25A C25 H25B 109.5
C23 C25 H25C 109.5
H25A C25 H25C 109.5
H25B C25 H25C 109.5
C23 C26 H26A 109.5
C23 C26 H26B 109.5
H26A C26 H26B 109.5
C23 C26 H26C 109.5
H26A C26 H26C 109.5
H26B C26 H26C 109.5
C30 C27 C28 110.4(10)
C30 C27 C19 117.3(12)
C28 C27 C19 106.3(11)
C30 C27 C29 105.7(11)
C28 C27 C29 105.5(14)
C19 C27 C29 111.0(11)
C27 C28 H28A 109.5
C27 C28 H28B 109.5
H28A C28 H28B 109.5
C27 C28 H28C 109.5
H28A C28 H28C 109.5
H28B C28 H28C 109.5
C27 C29 H29A 109.5
C27 C29 H29B 109.5
H29A C29 H29B 109.5
C27 C29 H29C 109.5
H29A C29 H29C 109.5
H29B C29 H29C 109.5
C27 C30 H30A 109.5
C27 C30 H30B 109.5
H30A C30 H30B 109.5
C27 C30 H30C 109.5
H30A C30 H30C 109.5
H30B C30 H30C 109.5
C21 C31 C33 110.9(10)
C21 C31 C32 110.4(9)
C33 C31 C32 108.8(9)
C21 C31 C34 105.1(8)
C33 C31 C34 111.6(9)
C32 C31 C34 110.0(9)
C31 C32 H32A 109.5
C31 C32 H32B 109.5
H32A C32 H32B 109.5
C31 C32 H32C 109.5
H32A C32 H32C 109.5
H32B C32 H32C 109.5
C31 C33 H33A 109.5
C31 C33 H33B 109.5
H33A C33 H33B 109.5
C31 C33 H33C 109.5
H33A C33 H33C 109.5
H33B C33 H33C 109.5
C31 C34 Th1 102.1(7)
C31 C34 H34A 111.4
Th1 C34 H34A 111.4
C31 C34 H34B 111.4
Th1 C34 H34B 111.4
H34A C34 H34B 109.2
C36 C35 C40 121.6(11)
C36 C35 C47 128.9(11)
C40 C35 C47 109.5(11)
C35 C36 C37 118.5(13)
C35 C36 H36 120.7
C37 C36 H36 120.7
C38 C37 C36 119.2(13)
C38 C37 H37 120.4
C36 C37 H37 120.4
C39 C38 C37 122.7(13)
C39 C38 H38 118.7
C37 C38 H38 118.7
C38 C39 C40 118.2(13)
C38 C39 H39 120.9
C40 C39 H39 120.9
C35 C40 C39 119.7(12)
C35 C40 C41 109.6(11)
C39 C40 C41 130.3(12)
C42 C41 C46 120.8(12)
C42 C41 C40 131.0(12)
C46 C41 C40 108.2(11)
C43 C42 C41 118.0(14)
C43 C42 H42 121.0
C41 C42 H42 121.0
C42 C43 C44 122.3(14)
C42 C43 H43 118.9
C44 C43 H43 118.9
C43 C44 C45 119.1(14)
C43 C44 H44 120.5
C45 C44 H44 120.5
C46 C45 C44 119.8(12)
C46 C45 H45 120.1
C44 C45 H45 120.1
C45 C46 C41 119.9(11)
C45 C46 C47 129.7(11)
C41 C46 C47 110.2(11)
N1 C47 C46 118.4(10)
N1 C47 C35 110.5(9)
C46 C47 C35 101.6(10)
N1 C47 C48 103.0(9)
C46 C47 C48 114.2(9)
C35 C47 C48 109.2(10)
C56 C48 C49 112.9(10)
C56 C48 C47 114.3(10)
C49 C48 C47 98.6(9)
C56 C48 H48 110.2
C49 C48 H48 110.2
C47 C48 H48 110.2
N2 C49 C50 124.8(11)
N2 C49 C48 111.2(10)
C50 C49 C48 123.9(11)
C51 C50 C55 118.2(12)
C51 C50 C49 121.3(11)
C55 C50 C49 120.4(11)
C50 C51 C52 119.4(13)
C50 C51 H51 120.3
C52 C51 H51 120.3
C53 C52 C51 120.9(12)
C53 C52 H52 119.5
C51 C52 H52 119.5
C54 C53 C52 120.2(12)
C54 C53 H53 119.9
C52 C53 H53 119.9
C53 C54 C55 120.0(13)
C53 C54 H54 120.0
C55 C54 H54 120.0
C54 C55 C50 121.1(12)
C54 C55 H55 119.4
C50 C55 H55 119.4
C57 C56 C61 117.5(10)
C57 C56 C48 122.3(10)
C61 C56 C48 120.1(10)
C58 C57 C56 121.1(11)
C58 C57 H57 119.5
C56 C57 H57 119.5
C57 C58 C59 120.0(11)
C57 C58 H58 120.0
C59 C58 H58 120.0
C60 C59 C58 119.5(12)
C60 C59 H59 120.3
C58 C59 H59 120.3
C59 C60 C61 120.3(13)
C59 C60 H60 119.9
C61 C60 H60 119.9
C60 C61 C56 121.7(12)
C60 C61 H61 119.2
C56 C61 H61 119.2
N2 N1 C47 106.6(9)
N2 N1 Th1 81.9(6)
C47 N1 Th1 167.9(8)
C49 N2 N1 112.0(9)
C49 N2 Th1 175.6(8)
N1 N2 Th1 65.9(6)
N1 Th1 C34 104.9(4)
N1 Th1 N2 32.2(3)
C34 Th1 N2 83.6(3)
N1 Th1 C21 108.8(3)
C34 Th1 C21 54.7(4)
N2 Th1 C21 115.2(3)
N1 Th1 C20 130.4(5)
C34 Th1 C20 74.2(3)
N2 Th1 C20 145.2(4)
C21 Th1 C20 30.2(4)
N1 Th1 C4 105.7(3)
C34 Th1 C4 129.2(3)
N2 Th1 C4 102.5(3)
C21 Th1 C4 142.0(3)
C20 Th1 C4 112.3(4)
N1 Th1 C22 83.5(3)
C34 Th1 C22 76.5(4)
N2 Th1 C22 101.7(3)
C21 Th1 C22 30.3(3)
C20 Th1 C22 47.5(5)
C4 Th1 C22 146.3(4)
N1 Th1 C3 92.5(3)
C34 Th1 C3 110.8(3)
N2 Th1 C3 77.7(3)
C21 Th1 C3 156.3(3)
C20 Th1 C3 135.1(5)
C4 Th1 C3 29.4(3)
C22 Th1 C3 172.4(3)
N1 Th1 C5 134.4(3)
C34 Th1 C5 108.6(3)
N2 Th1 C5 124.4(3)
C21 Th1 C5 115.6(3)
C20 Th1 C5 88.5(4)
C4 Th1 C5 28.8(3)
C22 Th1 C5 133.8(4)
C3 Th1 C5 46.9(3)
N1 Th1 C2 109.0(3)
C34 Th1 C2 84.5(3)
N2 Th1 C2 83.3(3)
C21 Th1 C2 129.9(3)
C20 Th1 C2 120.0(5)
C4 Th1 C2 47.5(3)
C22 Th1 C2 159.6(3)
C3 Th1 C2 28.0(3)
C5 Th1 C2 46.5(3)
N1 Th1 C1 136.5(3)
C34 Th1 C1 83.0(3)
N2 Th1 C1 110.8(3)
C21 Th1 C1 110.3(3)
C20 Th1 C1 93.1(5)
C4 Th1 C1 47.3(3)
C22 Th1 C1 139.1(3)
C3 Th1 C1 46.3(3)
C5 Th1 C1 28.3(3)
C2 Th1 C1 28.0(3)
N1 Th1 C19 114.4(3)
C34 Th1 C19 100.7(3)
N2 Th1 C19 143.6(3)
C21 Th1 C19 48.5(3)
C20 Th1 C19 28.1(3)
C4 Th1 C19 102.3(3)
C22 Th1 C19 46.2(3)
C3 Th1 C19 131.4(3)
C5 Th1 C19 88.8(3)
C2 Th1 C19 133.0(3)
C1 Th1 C19 105.6(3)

loop_
_geom_bond_atom_site_label_1
_geom_bond_atom_site_label_2
_geom_bond_distance
C1 C5 1.436(16)
C1 C2 1.446(16)
C1 C6 1.556(16)
C1 Th1 2.996(11)
C2 C3 1.414(15)
C2 C10 1.532(16)
C2 Th1 2.989(12)
C3 C4 1.426(16)
C3 Th1 2.822(11)
C3 H3 0.9500
C4 C5 1.404(15)
C4 C14 1.532(15)
C4 Th1 2.805(11)
C5 Th1 2.835(11)
C5 H5 0.9500
C6 C9 1.529(17)
C6 C8 1.533(16)
C6 C7 1.543(16)
C7 H7A 0.9800
C7 H7B 0.9800
C7 H7C 0.9800
C8 H8A 0.9800
C8 H8B 0.9800
C8 H8C 0.9800
C9 H9A 0.9800
C9 H9B 0.9800
C9 H9C 0.9800
C10 C13 1.548(17)
C10 C12 1.550(17)
C10 C11 1.558(17)
C11 H11A 0.9800
C11 H11B 0.9800
C11 H11C 0.9800
C12 H12A 0.9800
C12 H12B 0.9800
C12 H12C 0.9800
C13 H13A 0.9800
C13 H13B 0.9800
C13 H13C 0.9800
C14 C16 1.516(16)
C14 C17 1.527(17)
C14 C15 1.53(2)
C15 H15A 0.9800
C15 H15B 0.9800
C15 H15C 0.9800
C16 H16A 0.9800
C16 H16B 0.9800
C16 H16C 0.9800
C17 H17A 0.9800
C17 H17B 0.9800
C17 H17C 0.9800
C18 C19 1.416(15)
C18 C22 1.426(16)
C18 C23 1.563(16)
C18 Th1 3.042(12)
C19 C20 1.429(16)
C19 C27 1.554(17)
C19 Th1 3.031(11)
C20 C21 1.421(18)
C20 Th1 2.753(10)
C20 H20 0.9500
C21 C22 1.444(17)
C21 C31 1.486(16)
C21 Th1 2.704(12)
C22 Th1 2.807(11)
C22 H22 0.9500
C23 C25 1.541(17)
C23 C24 1.544(17)
C23 C26 1.550(16)
C24 H24A 0.9800
C24 H24B 0.9800
C24 H24C 0.9800
C25 H25A 0.9800
C25 H25B 0.9800
C25 H25C 0.9800
C26 H26A 0.9800
C26 H26B 0.9800
C26 H26C 0.9800
C27 C30 1.535(16)
C27 C28 1.553(15)
C27 C29 1.56(3)
C28 H28A 0.9800
C28 H28B 0.9800
C28 H28C 0.9800
C29 H29A 0.9800
C29 H29B 0.9800
C29 H29C 0.9800
C30 H30A 0.9800
C30 H30B 0.9800
C30 H30C 0.9800
C31 C33 1.510(15)
C31 C32 1.531(15)
C31 C34 1.562(15)
C32 H32A 0.9800
C32 H32B 0.9800
C32 H32C 0.9800
C33 H33A 0.9800
C33 H33B 0.9800
C33 H33C 0.9800
C34 Th1 2.554(11)
C34 H34A 0.9900
C34 H34B 0.9900
C35 C36 1.383(18)
C35 C40 1.387(17)
C35 C47 1.534(16)
C36 C37 1.397(17)
C36 H36 0.9500
C37 C38 1.39(2)
C37 H37 0.9500
C38 C39 1.37(2)
C38 H38 0.9500
C39 C40 1.402(17)
C39 H39 0.9500
C40 C41 1.461(18)
C41 C42 1.400(18)
C41 C46 1.400(17)
C42 C43 1.37(2)
C42 H42 0.9500
C43 C44 1.38(2)
C43 H43 0.9500
C44 C45 1.406(18)
C44 H44 0.9500
C45 C46 1.374(17)
C45 H45 0.9500
C46 C47 1.517(17)
C47 N1 1.483(15)
C47 C48 1.565(16)
C48 C56 1.498(15)
C48 C49 1.501(16)
C48 H48 1.0000
C49 N2 1.316(15)
C49 C50 1.462(16)
C50 C51 1.389(17)
C50 C55 1.404(16)
C51 C52 1.400(18)
C51 H51 0.9500
C52 C53 1.378(18)
C52 H52 0.9500
C53 C54 1.352(18)
C53 H53 0.9500
C54 C55 1.389(18)
C54 H54 0.9500
C55 H55 0.9500
C56 C57 1.387(16)
C56 C61 1.396(15)
C57 C58 1.378(16)
C57 H57 0.9500
C58 C59 1.395(18)
C58 H58 0.9500
C59 C60 1.36(2)
C59 H59 0.9500
C60 C61 1.371(19)
C60 H60 0.9500
C61 H61 0.9500
N1 N2 1.381(13)
N1 Th1 2.367(10)
N2 Th1 2.568(10)
